data_1564528
loop_
_publ_author_name
'Juroszek, Rafa\/l'
'Kr\"uger, Biljana'
'Galuskina, Irina'
'Kr\"uger, Hannes'
'Tribus, Martina'
'K\"ursten, Christian'

_publ_section_title
;
 Raman Spectroscopy and Single-Crystal High-Temperature Investigations of
 Bentorite, Ca6Cr2(SO4)3(OH)12&#x00B7;26H2O
;
_journal_issue 1
_journal_name_full Minerals
_journal_page_first 38
_journal_paper_doi 10.3390/min10010038
_journal_volume 10
_journal_year 2019
_chemical_compound_source 'Arad Stone Quarry,Hatrurim Complex, Israel'
_chemical_formula_sum 'C0.499 H60 Al0.387 Ca6 Cr1.613 O49.725 S2.75'
_chemical_formula_weight 1285
_chemical_name_mineral bentorite
_space_group_IT_number 159
_space_group_name_Hall 'P 3 -2c'
_space_group_name_H-M_alt 'P 3 1 c'
_symmetry_cell_setting trigonal
_symmetry_Int_Tables_number 159
_symmetry_space_group_name_Hall 'P 3 -2c'
_symmetry_space_group_name_H-M 'P 3 1 c'
_cell_angle_alpha 90
_cell_angle_beta 90
_cell_angle_gamma 120
_cell_formula_units_Z 2
_cell_length_a 11.1927(5)
_cell_length_b 11.1927(5)
_cell_length_c 21.7121(10)
_cell_measurement_temperature 293
_cell_volume 2355.60(18)
_computing_structure_refinement
;
'Jana2006: 
Petricek, V., Dusek, M. & Palatinus L. (2014). Z. Kristallogr. 229(5), 345-352.'
;
_diffrn_detector 'Ruby CCD'
_diffrn_measured_fraction_theta_full 0.98
_diffrn_measured_fraction_theta_max 0.95
_diffrn_measurement_device 'Rigaku Oxford Diffraction Gemini R Ultra'
_diffrn_radiation_monochromator graphite
_diffrn_radiation_probe x-ray
_diffrn_radiation_source 'X-ray tube'
_diffrn_radiation_type 'Mo K\a'
_diffrn_radiation_wavelength 0.71073
_diffrn_reflns_av_R_equivalents 0.0464
_diffrn_reflns_av_unetI/netI 0.0266
_diffrn_reflns_limit_h_max 15
_diffrn_reflns_limit_h_min -14
_diffrn_reflns_limit_k_max 13
_diffrn_reflns_limit_k_min -13
_diffrn_reflns_limit_l_max 26
_diffrn_reflns_limit_l_min -29
_diffrn_reflns_number 38295
_diffrn_reflns_theta_full 29.11
_diffrn_reflns_theta_max 29.6
_diffrn_reflns_theta_min 3.53
_diffrn_source 'sealed x-ray tube'
_exptl_absorpt_coefficient_mu 1.283
_exptl_absorpt_correction_type multi-scan
_exptl_crystal_colour violet
_exptl_crystal_density_diffrn 1.8116
_exptl_crystal_description prism
_exptl_crystal_F_000 1337
_exptl_crystal_size_max 0.19
_exptl_crystal_size_mid 0.16
_exptl_crystal_size_min 0.12
_refine_diff_density_max 1.34
_refine_diff_density_min -0.81
_refine_ls_abs_structure_details '  1918 of Friedel pairs used in the refinement'
_refine_ls_abs_structure_Flack 0.57(6)
_refine_ls_extinction_method none
_refine_ls_goodness_of_fit_gt 2.19
_refine_ls_goodness_of_fit_ref 1.91
_refine_ls_hydrogen_treatment mixed
_refine_ls_number_constraints 3
_refine_ls_number_parameters 248
_refine_ls_number_reflns 3998
_refine_ls_number_restraints 20
_refine_ls_R_factor_all 0.0756
_refine_ls_R_factor_gt 0.0388
_refine_ls_shift/su_max 0.0315
_refine_ls_shift/su_mean 0.0050
_refine_ls_structure_factor_coef F
_refine_ls_weighting_details w=1/(\s^2^(F)+0.0001F^2^)
_refine_ls_weighting_scheme sigma
_refine_ls_wR_factor_gt 0.0423
_refine_ls_wR_factor_ref 0.0454
_reflns_number_gt 2714
_reflns_number_total 3998
_reflns_threshold_expression I>3\s(I)
_cod_data_source_file BentoriteCIF.cif
_cod_data_source_block bentorite
_cod_depositor_comments
;
The following automatic conversions were performed:

data item '_diffrn_radiation_probe' value 'X-ray' was changed to
'x-ray' in accordance with the built-in table derived from the CIF
Core dictionary named 'cif_core.dic' version 2.4.5 last updated on
2014-11-21.

Automatic conversion script
Id: cif_fix_values 8369 2020-08-20 11:38:08Z andrius 
;
_cod_original_sg_symbol_Hall 'P 3;-2c'
_cod_database_code 1564528

loop_
_space_group_symop_id
_space_group_symop_operation_xyz
1 x,y,z
2 -y,x-y,z
3 -x+y,-x,z
4 y,x,z+1/2
5 x-y,-y,z+1/2
6 -x,-x+y,z+1/2

loop_
_atom_site_label
_atom_site_type_symbol
_atom_site_fract_x
_atom_site_fract_y
_atom_site_fract_z
_atom_site_adp_type
_atom_site_U_iso_or_equiv
_atom_site_site_symmetry_multiplicity
_atom_site_occupancy
_atom_site_calc_flag
_atom_site_refinement_flags
_atom_site_disorder_assembly
_atom_site_disorder_group
Ca1 Ca 0.99042(15) 0.80350(16) 0.87537(8) Uani 0.0207(7) 6 1 d . . .
Ca2 Ca 0.98981(16) 0.18651(18) 0.12609(8) Uani 0.0209(7) 6 1 d . . .
Cr1 Cr 0 0 1.00145(12) Uani 0.0110(2) 2 0.799(7) d . . .
Al1 Al 0 0 1.00145(12) Uani 0.0110(2) 2 0.201(7) d . . .
Cr2 Cr 0 0 0.75052(12) Uani 0.0114(2) 2 0.814(7) d . . .
Al2 Al 0 0 0.75052(12) Uani 0.0114(2) 2 0.186(7) d . . .
S1 S 0.333333 0.666667 0.5014(2) Uani 0.0203(4) 2 0.941(7) d . . .
C1 C 0.333333 0.666667 0.5014(2) Uani 0.0203(4) 2 0.059(7) d . . .
S2 S 0.333333 0.666667 0.75880(14) Uani 0.0203(10) 2 1 d . . .
C3 C 0.333333 0.666667 0.0121(18) Uiso 0.032(11) 2 0.25(2) d . . .
S4 S 0.333333 0.666667 0.24361(16) Uani 0.0135(10) 2 0.809(8) d . . .
C4 C 0.333333 0.666667 0.24361(16) Uani 0.0135(10) 2 0.191(8) d . . .
O1 O 0.0041(5) 0.1412(5) 0.9447(2) Uani 0.020(2) 6 1 d . . .
O2 O 0.0025(5) 0.8666(5) 0.0585(2) Uani 0.020(2) 6 1 d . . .
O3 O 0.0090(5) 0.1427(5) 0.8066(2) Uani 0.019(2) 6 1 d . . .
O4 O 0.0057(5) 0.8663(5) 0.1928(2) Uani 0.020(2) 6 1 d . . .
O5 O 0.9973(7) 0.3412(7) 0.0417(3) Uani 0.050(3) 6 1 d . . .
O6 O 0.9959(6) 0.6534(7) 0.9529(3) Uani 0.049(3) 6 1 d . . .
O7 O 0.9925(5) 0.3385(6) 0.2049(3) Uani 0.040(3) 6 1 d . . .
O8 O 0.9909(6) 0.6549(7) 0.7928(3) Uani 0.037(3) 6 1 d . . .
O9 O 0.2584(5) 0.4081(5) 0.6272(3) Uani 0.035(2) 6 1 d . . .
O10 O 0.7476(7) 0.5906(6) 0.3825(3) Uani 0.086(4) 6 1 d . . .
O11 O 0.2386(4) 0.4031(5) 0.1202(2) Uani 0.037(2) 6 1 d . . .
O12 O 0.7337(7) 0.5877(6) 0.8718(3) Uani 0.045(3) 6 1 d . . .
O13 O 0.333333 0.666667 0.4356(3) Uani 0.060(2) 2 1 d . . .
O14 O 0.333333 0.666667 0.8270(4) Uani 0.051(4) 2 1 d . . .
O15 O 0.333333 0.666667 0.1767(4) Uani 0.032(3) 2 1 d . . .
O16 O 0.1946(3) 0.6245(4) 0.52524(19) Uani 0.0452(18) 6 0.941(7) d . . .
O17 O 0.1970(6) 0.6328(7) 0.7376(3) Uani 0.069(3) 6 1 d . . .
O18a O 0.2328(18) 0.708(2) 0.0014(9) Uani 0.056(7) 6 0.286(11) d . . .
O18b O 0.1911(14) 0.6233(14) 0.0129(6) Uani 0.056(7) 6 0.412(13) d . . .
O19 O 0.3747(4) 0.8047(5) 0.2683(2) Uani 0.0272(18) 6 0.936(8) d . . .
H1 H 0.054755 0.247354 0.958751 Uiso 0.0234 6 1 d . . .
H2 H -0.010(4) 0.793(3) 0.0332(16) Uiso 0.0237 6 1 d . . .
H3 H -0.020(4) 0.204(3) 0.793(2) Uiso 0.0233 6 1 d . . .
H4 H 0.038(4) 0.812(4) 0.2128(19) Uiso 0.0242 6 1 d . . .
H5a H 1.043(6) 0.424(4) 0.066(3) Uiso 0.0604 6 1 d . . .
H5b H 0.940(5) 0.363(6) 0.066(2) Uiso 0.0604 6 1 d . . .
H6a H 1.077(3) 0.657(6) 0.969(3) Uiso 0.0592 6 1 d . . .
H6b H 0.927(4) 0.576(4) 0.975(2) Uiso 0.0592 6 1 d . . .
H7a H 0.908(3) 0.323(5) 0.221(2) Uiso 0.0477 6 1 d . . .
H7b H 1.050(4) 0.408(4) 0.2328(19) Uiso 0.0477 6 1 d . . .
H8a H 0.928(4) 0.5591(16) 0.796(3) Uiso 0.0449 6 1 d . . .
H8b H 1.077(3) 0.659(5) 0.791(2) Uiso 0.0449 6 1 d . . .
H9a H 0.273(5) 0.427(5) 0.6701(7) Uiso 0.0422 6 1 d . . .
H9b H 0.307(4) 0.487(3) 0.6020(18) Uiso 0.0422 6 1 d . . .
H10a H 0.66 0.51381 0.401555 Uiso 0.1029 6 1 d . . .
H10b H 0.729949 0.529903 0.347273 Uiso 0.1029 6 1 d . . .
H11a H 0.271306 0.340096 0.119118 Uiso 0.0441 6 1 d . . .
H11b H 0.327(3) 0.468(4) 0.100(2) Uiso 0.0441 6 1 d . . .
H12a H 0.653(3) 0.591(5) 0.882(3) Uiso 0.0535 6 1 d . . .
H12b H 0.819(3) 0.656(4) 0.889(2) Uiso 0.0535 6 1 d . . .

loop_
_atom_site_aniso_label
_atom_site_aniso_type_symbol
_atom_site_aniso_U_11
_atom_site_aniso_U_22
_atom_site_aniso_U_33
_atom_site_aniso_U_12
_atom_site_aniso_U_13
_atom_site_aniso_U_23
Ca1 Ca 0.0274(9) 0.0242(9) 0.0154(8) 0.0165(8) -0.0019(7) 0.0019(7)
Ca2 Ca 0.0317(10) 0.0261(9) 0.0132(8) 0.0205(7) -0.0060(7) -0.0068(7)
Cr1 Cr 0.0145(3) 0.0145(3) 0.0041(4) 0.00724(15) 0 0
Al1 Al 0.0145(3) 0.0145(3) 0.0041(4) 0.00724(15) 0 0
Cr2 Cr 0.0148(3) 0.0148(3) 0.0047(4) 0.00741(15) 0 0
Al2 Al 0.0148(3) 0.0148(3) 0.0047(4) 0.00741(15) 0 0
S1 S 0.0204(5) 0.0204(5) 0.0202(8) 0.0102(2) 0 0
C1 C 0.0204(5) 0.0204(5) 0.0202(8) 0.0102(2) 0 0
S2 S 0.0195(11) 0.0195(11) 0.022(2) 0.0097(5) 0 0
S4 S 0.0136(12) 0.0136(12) 0.013(2) 0.0068(6) 0 0
C4 C 0.0136(12) 0.0136(12) 0.013(2) 0.0068(6) 0 0
O1 O 0.022(3) 0.018(3) 0.020(3) 0.010(2) -0.002(2) 0.002(2)
O2 O 0.031(3) 0.025(3) 0.006(3) 0.016(2) -0.001(2) -0.003(2)
O3 O 0.028(3) 0.026(3) 0.011(3) 0.019(2) -0.0044(19) -0.007(2)
O4 O 0.027(3) 0.023(3) 0.014(3) 0.016(2) -0.0050(19) 0.002(2)
O5 O 0.063(4) 0.047(4) 0.052(4) 0.036(3) -0.008(3) 0.005(3)
O6 O 0.032(3) 0.049(4) 0.060(4) 0.015(3) 0.001(2) 0.030(3)
O7 O 0.028(3) 0.039(4) 0.055(4) 0.018(3) -0.013(2) -0.027(3)
O8 O 0.035(4) 0.035(3) 0.041(3) 0.017(3) -0.003(3) -0.015(3)
O9 O 0.037(3) 0.021(3) 0.037(3) 0.007(2) 0.002(3) -0.013(2)
O10 O 0.128(6) 0.046(4) 0.066(5) 0.031(4) -0.020(4) -0.019(4)
O11 O 0.023(2) 0.037(3) 0.052(3) 0.017(2) -0.003(2) -0.008(3)
O12 O 0.055(4) 0.039(4) 0.028(3) 0.015(3) -0.001(3) 0.018(3)
O13 O 0.080(3) 0.080(3) 0.020(3) 0.0401(15) 0 0
O14 O 0.068(5) 0.068(5) 0.016(5) 0.034(3) 0 0
O15 O 0.032(3) 0.032(3) 0.032(6) 0.0158(17) 0 0
O16 O 0.0309(19) 0.060(3) 0.043(3) 0.0211(18) 0.0143(16) 0.0035(18)
O17 O 0.042(3) 0.111(5) 0.076(4) 0.056(3) 0.013(3) -0.015(4)
O18a O 0.090(9) 0.064(9) 0.036(6) 0.054(8) -0.019(5) -0.014(6)
O18b O 0.090(9) 0.064(9) 0.036(6) 0.054(8) -0.019(5) -0.014(6)
O19 O 0.021(2) 0.024(2) 0.029(3) 0.0054(18) 0.0031(19) -0.018(2)

loop_
_atom_type_symbol
_atom_type_scat_dispersion_real
_atom_type_scat_dispersion_imag
_atom_type_scat_source
C 0.0033 0.0016 'International Tables Vol C tables 4.2.6.8 and 6.1.1.1'
H 0.0000 0.0000 'International Tables Vol C tables 4.2.6.8 and 6.1.1.1'
Al 0.0645 0.0514 'International Tables Vol C tables 4.2.6.8 and 6.1.1.1'
Ca 0.2262 0.3064 'International Tables Vol C tables 4.2.6.8 and 6.1.1.1'
Cr 0.3209 0.6236 'International Tables Vol C tables 4.2.6.8 and 6.1.1.1'
O 0.0106 0.0060 'International Tables Vol C tables 4.2.6.8 and 6.1.1.1'
S 0.1246 0.1234 'International Tables Vol C tables 4.2.6.8 and 6.1.1.1'

loop_
_geom_bond_atom_site_label_1
_geom_bond_atom_site_label_2
_geom_bond_site_symmetry_1
_geom_bond_site_symmetry_2
_geom_bond_distance
Ca1 O1 . 2_665 2.421(7)
Ca1 O1 . 3_665 2.462(5)
Ca1 O3 . 2_665 2.447(7)
Ca1 O3 . 3_665 2.416(5)
Ca1 O6 . . 2.400(8)
Ca1 O8 . . 2.448(8)
Ca1 O10 . 6_765 2.743(9)
Ca1 O12 . . 2.675(5)
Ca1 H1 . 2_665 3.2370(19)
Ca1 H1 . 3_665 2.7065(15)
Ca1 H2 . 1_656 3.43(4)
Ca1 H3 . 2_665 2.72(4)
Ca1 H3 . 3_665 3.10(4)
Ca1 H6a . . 3.05(6)
Ca1 H6b . . 3.15(5)
Ca1 H8a . . 3.01(4)
Ca1 H8b . . 2.91(6)
Ca1 H10b . 6_765 3.2084(19)
Ca1 H12a . . 3.31(3)
Ca1 H12b . . 1.82(3)
Ca2 O2 . 2_765 2.443(7)
Ca2 O2 . 3_555 2.373(5)
Ca2 O4 . 2_765 2.413(7)
Ca2 O4 . 3_555 2.390(5)
Ca2 O5 . . 2.493(8)
Ca2 O7 . . 2.403(8)
Ca2 O9 . 6_654 2.597(7)
Ca2 O11 . 1_655 2.626(4)
Ca2 H2 . 2_765 3.11(4)
Ca2 H2 . 3_555 2.87(3)
Ca2 H4 . 2_765 2.77(4)
Ca2 H4 . 3_555 3.10(4)
Ca2 H5a . . 2.74(5)
Ca2 H5b . . 2.64(7)
Ca2 H7a . . 2.96(5)
Ca2 H7b . . 3.21(4)
Ca2 H9a . 6_654 2.94(6)
Ca2 H9b . 6_654 3.33(5)
Ca2 H11a . 1_655 2.7366(16)
Ca2 H11a . 2_655 3.3573(14)
Cr1 O1 . . 1.985(6)
Cr1 O1 . 2_555 1.985(5)
Cr1 O1 . 3_555 1.985(7)
Cr1 O2 . 1_546 1.951(6)
Cr1 O2 . 2_666 1.951(5)
Cr1 O2 . 3_456 1.951(7)
Cr1 H1 . . 2.6839(10)
Cr1 H1 . 2_555 2.6839(10)
Cr1 H1 . 3_555 2.6839(9)
Cr1 H2 . 1_546 2.36(4)
Cr1 H2 . 2_666 2.36(3)
Cr1 H2 . 3_456 2.36(5)
Al1 O1 . . 1.985(6)
Al1 O1 . 2_555 1.985(5)
Al1 O1 . 3_555 1.985(7)
Al1 O2 . 1_546 1.951(6)
Al1 O2 . 2_666 1.951(5)
Al1 O2 . 3_456 1.951(7)
Al1 H1 . . 2.6839(10)
Al1 H1 . 2_555 2.6839(10)
Al1 H1 . 3_555 2.6839(9)
Al1 H2 . 1_546 2.36(4)
Al1 H2 . 2_666 2.36(3)
Al1 H2 . 3_456 2.36(5)
Cr2 O3 . . 1.971(6)
Cr2 O3 . 2_555 1.971(5)
Cr2 O3 . 3_555 1.971(8)
Cr2 O4 . 4_455 1.977(6)
Cr2 O4 . 5_665 1.977(5)
Cr2 O4 . 6_545 1.977(7)
Cr2 H3 . . 2.57(4)
Cr2 H3 . 2_555 2.57(4)
Cr2 H3 . 3_555 2.57(6)
Cr2 H4 . 4_455 2.48(5)
Cr2 H4 . 5_665 2.48(4)
Cr2 H4 . 6_545 2.48(6)
Al2 O3 . . 1.971(6)
Al2 O3 . 2_555 1.971(5)
Al2 O3 . 3_555 1.971(8)
Al2 O4 . 4_455 1.977(6)
Al2 O4 . 5_665 1.977(5)
Al2 O4 . 6_545 1.977(7)
Al2 H3 . . 2.57(4)
Al2 H3 . 2_555 2.57(4)
Al2 H3 . 3_555 2.57(6)
Al2 H4 . 4_455 2.48(5)
Al2 H4 . 5_665 2.48(4)
Al2 H4 . 6_545 2.48(6)
S1 O13 . . 1.428(8)
S1 O16 . . 1.473(4)
S1 O16 . 2_665 1.473(6)
S1 O16 . 3_565 1.473(4)
S1 H5b . 4_555 3.23(6)
S1 H5b . 5_565 3.23(9)
S1 H5b . 6_665 3.23(5)
S1 H6b . 4_554 2.88(3)
S1 H6b . 5_564 2.88(6)
S1 H6b . 6_664 2.88(6)
S1 H9b . . 2.89(4)
S1 H9b . 2_665 2.89(4)
S1 H9b . 3_565 2.89(5)
C1 O13 . . 1.428(8)
C1 O16 . . 1.473(4)
C1 O16 . 2_665 1.473(6)
C1 O16 . 3_565 1.473(4)
C1 H5b . 4_555 3.23(6)
C1 H5b . 5_565 3.23(9)
C1 H5b . 6_665 3.23(5)
C1 H6b . 4_554 2.88(3)
C1 H6b . 5_564 2.88(6)
C1 H6b . 6_664 2.88(6)
C1 H9b . . 2.89(4)
C1 H9b . 2_665 2.89(4)
C1 H9b . 3_565 2.89(5)
S2 O14 . . 1.482(10)
S2 O17 . . 1.452(7)
S2 O17 . 2_665 1.452(11)
S2 O17 . 3_565 1.452(6)
S2 H7a . 4_555 2.88(4)
S2 H7a . 5_565 2.88(7)
S2 H7a . 6_665 2.88(4)
S2 H8b . 1_455 2.91(4)
S2 H8b . 2_655 2.91(7)
S2 H8b . 3_675 2.91(4)
S2 H9a . . 3.09(4)
S2 H9a . 2_665 3.09(3)
S2 H9a . 3_565 3.09(7)
S2 H10b . 4_555 2.734(2)
S2 H10b . 5_565 2.734(2)
S2 H10b . 6_665 2.734(2)
C3 O18a . . 1.43(3)
C3 O18a . 2_665 1.43(3)
C3 O18a . 3_565 1.43(2)
C3 O18b . . 1.413(15)
C3 O18b . 2_665 1.41(2)
C3 O18b . 3_565 1.413(12)
C3 H5a . 1_455 3.24(5)
C3 H5a . 2_655 3.24(6)
C3 H5a . 3_675 3.24(7)
C3 H6a . 1_454 2.97(5)
C3 H6a . 2_654 2.97(8)
C3 H6a . 3_674 2.97(4)
C3 H10a . 4_554 3.16(3)
C3 H10a . 5_564 3.16(3)
C3 H10a . 6_664 3.16(3)
C3 H11b . . 2.91(5)
C3 H11b . 2_665 2.91(5)
C3 H11b . 3_565 2.91(6)
S4 C4 . . 0
S4 O15 . . 1.453(10)
S4 O19 . . 1.474(5)
S4 O19 . 2_665 1.474(4)
S4 O19 . 3_565 1.474(8)
S4 H7b . 1_455 3.05(3)
S4 H7b . 2_655 3.05(6)
S4 H7b . 3_675 3.05(6)
S4 H8a . 4_554 2.97(3)
S4 H8a . 5_564 2.97(4)
S4 H8a . 6_664 2.97(5)
C4 O15 . . 1.453(10)
C4 O19 . . 1.474(5)
C4 O19 . 2_665 1.474(4)
C4 O19 . 3_565 1.474(8)
C4 H7b . 1_455 3.05(3)
C4 H7b . 2_655 3.05(6)
C4 H7b . 3_675 3.05(6)
C4 H8a . 4_554 2.97(3)
C4 H8a . 5_564 2.97(4)
C4 H8a . 6_664 2.97(5)
O1 O1 . 2_555 2.697(8)
O1 O1 . 3_555 2.697(10)
O1 O2 . 2_666 2.879(7)
O1 O2 . 3_456 2.937(6)
O1 O3 . . 2.999(6)
O1 O5 . 1_456 3.103(10)
O1 O6 . 2_655 3.341(8)
O1 O6 . 3_565 3.389(11)
O1 O10 . 5_565 2.937(7)
O1 O12 . 3_565 3.106(11)
O1 H1 . . 1.074(5)
O1 H1 . 2_555 3.385(4)
O1 H2 . 2_666 2.79(3)
O1 H2 . 3_456 2.76(4)
O1 H3 . . 3.41(5)
O1 H10a . 5_565 3.490(5)
O1 H12a . 3_565 3.07(6)
O1 H12b . 3_565 2.45(5)
O2 O2 . 2_675 2.610(9)
O2 O2 . 3_465 2.610(11)
O2 O4 . . 2.917(7)
O2 O5 . 2_555 3.379(8)
O2 O5 . 3_675 3.352(11)
O2 O6 . 1_454 3.284(10)
O2 O9 . 5_564 3.057(7)
O2 O11 . 3_565 2.933(10)
O2 H1 . 2_564 3.331(5)
O2 H1 . 3_564 2.850(5)
O2 H2 . . 0.94(4)
O2 H2 . 2_675 3.28(4)
O2 H2 . 3_465 3.38(6)
O2 H4 . . 3.46(4)
O2 H6a . 1_454 3.45(6)
O2 H6b . 1_454 3.44(5)
O2 H11a . 3_565 2.410(6)
O2 H11b . 3_565 3.36(5)
O3 O3 . 2_555 2.683(8)
O3 O3 . 3_555 2.683(11)
O3 O4 . 4_455 2.925(6)
O3 O4 . 5_665 2.897(8)
O3 O7 . 6_665 3.177(10)
O3 O8 . 2_655 3.284(8)
O3 O8 . 3_565 3.387(11)
O3 O10 . 5_565 3.070(7)
O3 O12 . 3_565 3.054(12)
O3 H1 . . 3.456(5)
O3 H3 . . 0.94(5)
O3 H3 . 3_555 3.33(6)
O3 H4 . 4_455 2.79(4)
O3 H4 . 5_665 3.01(5)
O3 H7a . 6_665 3.29(6)
O3 H7b . 6_665 3.22(7)
O3 H8b . 2_655 3.46(4)
O3 H10b . 5_565 3.308(5)
O3 H12a . 3_565 3.21(6)
O3 H12b . 3_565 2.81(5)
O4 O4 . 2_675 2.649(9)
O4 O4 . 3_465 2.649(11)
O4 O7 . 2_555 3.377(7)
O4 O7 . 3_675 3.324(10)
O4 O8 . 6_664 3.151(11)
O4 O9 . 5_564 3.025(7)
O4 O11 . 3_565 3.020(9)
O4 H3 . 4_564 2.90(4)
O4 H3 . 5_564 3.15(5)
O4 H4 . . 0.95(5)
O4 H4 . 3_465 3.29(7)
O4 H7a . 2_555 3.50(4)
O4 H9a . 5_564 2.89(4)
O4 H11a . 3_565 2.554(6)
O5 O9 . 6_654 3.177(8)
O5 O11 . 1_655 2.967(9)
O5 O16 . 6_654 2.803(11)
O5 O18a . 2_765 3.01(2)
O5 O18b . 1_655 2.867(14)
O5 H1 . 1_654 2.333(8)
O5 H2 . 2_765 3.45(5)
O5 H2 . 3_555 3.24(3)
O5 H5a . . 0.96(4)
O5 H5b . . 0.95(7)
O5 H6b . 1_554 3.41(6)
O5 H9b . 6_654 3.23(4)
O5 H10a . 5_664 3.460(7)
O5 H11b . 1_655 3.47(3)
O5 H11b . 3_665 3.47(3)
O6 O8 . . 3.476(10)
O6 O10 . 6_765 2.998(8)
O6 O12 . . 3.177(10)
O6 O16 . 6_655 2.818(7)
O6 O18a . 1_656 2.63(2)
O6 O18b . 1_656 2.706(19)
O6 H1 . 3_665 2.888(6)
O6 H2 . 1_656 2.37(4)
O6 H6a . . 0.95(5)
O6 H6b . . 0.96(4)
O6 H10a . 5_665 3.275(9)
O6 H12b . . 2.43(4)
O7 O9 . 6_654 3.044(7)
O7 O11 . 1_655 3.083(8)
O7 O17 . 6_654 2.915(12)
O7 O19 . 2_765 2.807(7)
O7 H3 . 6_654 2.40(5)
O7 H4 . 2_765 3.03(6)
O7 H5a . . 3.13(5)
O7 H5b . . 3.11(5)
O7 H7a . . 0.94(4)
O7 H7b . . 0.94(4)
O7 H9a . 6_654 2.75(4)
O8 O10 . 6_765 3.261(8)
O8 O12 . . 3.103(10)
O8 O17 . 1_655 2.718(11)
O8 O19 . 4_555 2.815(7)
O8 H3 . 2_665 3.09(6)
O8 H4 . 6_655 2.31(5)
O8 H7b . 6_765 3.38(7)
O8 H8a . . 0.946(17)
O8 H8b . . 0.94(4)
O8 H9a . 3_665 3.10(4)
O8 H10b . 6_765 2.953(6)
O8 H12b . . 2.84(4)
O9 O11 . 4_555 3.053(9)
O9 O16 . 2_665 2.744(7)
O9 O17 . 2_665 2.854(9)
O9 H2 . 5_665 2.86(3)
O9 H4 . 5_665 2.96(4)
O9 H5a . 6_665 3.50(7)
O9 H5b . 5_565 3.45(7)
O9 H5b . 6_665 2.66(7)
O9 H6b . 5_564 3.43(6)
O9 H7a . 6_665 2.78(5)
O9 H9a . . 0.949(17)
O9 H9b . . 0.95(3)
O9 H11a . 4_555 2.147(7)
O9 H11b . 4_555 2.96(5)
O10 O12 . 4_554 2.947(12)
O10 O14 . 4_554 2.821(7)
O10 O18a . 6_655 2.94(2)
O10 H1 . 5_664 2.294(6)
O10 H3 . 5_664 2.91(4)
O10 H6a . 6_764 2.76(6)
O10 H8b . 6_764 2.83(5)
O10 H10a . . 1.014(5)
O10 H10b . . 0.976(6)
O10 H12a . 4_554 2.18(7)
O10 H12b . 4_554 3.20(4)
O11 O15 . . 2.864(6)
O11 O18a . 2_665 2.84(2)
O11 O18b . 2_665 2.892(14)
O11 H2 . 2_665 2.86(5)
O11 H4 . 2_665 2.68(5)
O11 H5a . 1_455 2.59(7)
O11 H5b . 1_455 3.35(6)
O11 H6a . 2_654 3.46(6)
O11 H7b . 1_455 3.25(5)
O11 H9a . 4_554 3.28(6)
O11 H9b . 4_554 3.46(5)
O11 H11a . . 0.944(6)
O11 H11b . . 0.99(3)
O12 O13 . 4_555 2.908(7)
O12 O19 . 6_655 2.737(7)
O12 H1 . 2_665 3.023(7)
O12 H3 . 2_665 2.53(5)
O12 H6b . . 3.17(6)
O12 H7b . 5_565 3.19(5)
O12 H8a . . 2.87(5)
O12 H8a . 2_655 3.38(3)
O12 H10a . 4_555 3.020(8)
O12 H10b . 4_555 3.413(9)
O12 H12a . . 0.95(5)
O12 H12b . . 0.95(3)
O13 O16 . . 2.385(7)
O13 O16 . 2_665 2.385(7)
O13 O16 . 3_565 2.385(6)
O13 H6b . 4_554 2.95(4)
O13 H6b . 5_564 2.95(6)
O13 H6b . 6_664 2.95(6)
O13 H12a . 4_554 3.19(6)
O13 H12a . 5_564 3.19(5)
O13 H12a . 6_664 3.19(7)
O13 H12b . 4_554 3.29(4)
O13 H12b . 5_564 3.29(4)
O13 H12b . 6_664 3.29(5)
O14 O17 . . 2.381(10)
O14 O17 . 2_665 2.381(12)
O14 O17 . 3_565 2.381(10)
O14 H8b . 1_455 2.93(4)
O14 H8b . 2_655 2.93(7)
O14 H8b . 3_675 2.93(4)
O14 H10a . 4_555 2.618(6)
O14 H10a . 5_565 2.618(6)
O14 H10a . 6_665 2.618(6)
O14 H10b . 4_555 1.994(2)
O14 H10b . 5_565 1.994(2)
O14 H10b . 6_665 1.994(2)
O15 O19 . . 2.417(9)
O15 O19 . 2_665 2.417(9)
O15 O19 . 3_565 2.417(9)
O15 H7b . 1_455 3.28(4)
O15 H7b . 2_655 3.28(6)
O15 H7b . 3_675 3.28(5)
O15 H11b . . 2.75(5)
O15 H11b . 2_665 2.75(4)
O15 H11b . 3_565 2.75(5)
O16 O16 . 2_665 2.388(7)
O16 O16 . 3_565 2.388(5)
O16 H5a . 6_665 2.84(5)
O16 H5b . 4_555 3.19(5)
O16 H5b . 6_665 2.18(7)
O16 H6a . 6_664 3.08(5)
O16 H6b . 6_664 1.86(6)
O16 H9a . 3_565 3.46(3)
O16 H9b . . 2.95(5)
O16 H9b . 3_565 1.87(4)
O17 O17 . 2_665 2.384(13)
O17 O17 . 3_565 2.384(9)
O17 H7a . 4_555 2.69(3)
O17 H7a . 6_665 2.14(6)
O17 H7b . 6_665 2.94(4)
O17 H8a . 1_455 2.98(5)
O17 H8b . 1_455 1.90(5)
O17 H9a . . 3.19(6)
O17 H9a . 3_565 2.00(5)
O17 H9b . 3_565 3.05(4)
O17 H10b . 5_565 3.009(7)
O17 H10b . 6_665 2.883(7)
O18a O18a . 2_665 2.45(4)
O18a O18a . 3_565 2.45(4)
O18a O18b . . 0.86(2)
O18a O18b . 2_665 2.77(4)
O18a O18b . 3_565 1.95(3)
O18a H1 . 3_564 3.05(3)
O18a H2 . . 3.37(5)
O18a H5a . 1_455 3.14(4)
O18a H5a . 3_675 2.80(6)
O18a H6a . 1_454 1.70(5)
O18a H6a . 3_674 3.47(6)
O18a H6b . 1_454 3.02(5)
O18a H10a . 5_564 3.07(2)
O18a H10a . 6_664 2.616(18)
O18a H10b . 6_664 3.464(19)
O18a H11a . 3_565 3.22(2)
O18a H11b . 3_565 2.33(5)
O18b O18b . 2_665 2.45(3)
O18b O18b . 3_565 2.448(19)
O18b H5a . 1_455 2.32(4)
O18b H5a . 3_675 3.44(6)
O18b H5b . 1_455 3.09(5)
O18b H6a . 1_454 1.78(6)
O18b H6b . 1_454 2.84(5)
O18b H10a . 5_564 2.771(14)
O18b H10a . 6_664 3.312(13)
O18b H11a . 3_565 3.194(16)
O18b H11b . . 3.41(5)
O18b H11b . 3_565 2.13(5)
O19 O19 . 2_665 2.378(6)
O19 O19 . 3_565 2.378(9)
O19 H3 . 4_564 3.40(5)
O19 H7a . 3_675 3.19(4)
O19 H7b . 3_675 1.89(6)
O19 H8a . 4_554 1.92(2)
O19 H8a . 6_664 3.00(4)
O19 H8b . 4_554 3.16(3)
O19 H12a . 6_664 2.97(6)
H1 H2 . 2_666 2.60(4)
H1 H2 . 3_456 3.18(3)
H1 H5a . 1_456 3.09(5)
H1 H5b . 1_456 3.23(7)
H1 H6a . 2_655 2.82(5)
H1 H10a . 5_565 2.6457(3)
H1 H10b . 5_565 3.2656(3)
H1 H12a . 3_565 2.69(7)
H1 H12b . 3_565 2.64(5)
H2 H6a . 1_454 2.59(8)
H2 H6b . 1_454 2.50(6)
H2 H9b . 5_564 3.12(4)
H2 H11a . 3_565 2.33(4)
H2 H11b . 3_565 3.01(7)
H3 H4 . 4_455 2.55(5)
H3 H4 . 5_665 3.33(7)
H3 H7a . 6_665 2.58(6)
H3 H7b . 6_665 2.31(8)
H3 H8a . 3_565 3.41(6)
H3 H10b . 5_565 3.00(3)
H3 H12a . 3_565 2.69(7)
H3 H12b . 3_565 2.56(7)
H4 H7b . 3_675 3.14(7)
H4 H8a . 6_664 2.88(7)
H4 H8b . 6_664 2.81(7)
H4 H9a . 5_564 2.62(5)
H4 H11a . 3_565 2.34(4)
H4 H11b . 3_565 3.39(7)
H5a H5b . . 1.01(7)
H5a H6a . 1_554 3.23(8)
H5a H6b . 1_554 3.27(8)
H5a H9b . 5_664 3.22(9)
H5a H11a . 1_655 3.33(7)
H5a H11a . 3_665 3.48(5)
H5a H11b . 1_655 3.05(7)
H5a H11b . 3_665 2.55(5)
H5b H6b . 1_554 3.15(9)
H5b H7a . . 3.38(7)
H5b H9a . 6_654 3.27(6)
H5b H9b . 5_664 2.74(10)
H5b H9b . 6_654 2.61(6)
H5b H11b . 3_665 3.14(6)
H6a H6b . . 1.46(5)
H6a H10a . 5_665 2.81(6)
H6a H10a . 6_765 3.03(4)
H6a H10b . 6_765 3.28(5)
H6a H11a . 3_666 3.37(6)
H6a H11b . 3_666 2.93(7)
H6a H12b . . 3.37(7)
H6b H9b . 5_665 2.94(7)
H6b H10a . 5_665 3.47(6)
H6b H11b . 3_666 3.41(7)
H6b H12a . 3_665 3.33(8)
H6b H12b . . 2.63(7)
H7a H7b . . 1.42(5)
H7a H8a . 6_764 3.41(6)
H7a H8b . 4_544 3.16(5)
H7a H8b . 6_764 3.21(8)
H7a H9a . 5_664 3.39(9)
H7a H9a . 6_654 2.25(5)
H7a H9b . 6_654 3.34(6)
H7a H10b . 3_665 2.94(5)
H7b H8a . 6_764 2.75(7)
H7b H8b . 6_764 3.19(8)
H7b H10b . 3_665 3.48(4)
H7b H12a . 5_664 3.23(7)
H8a H8b . . 1.48(4)
H8a H12a . 3_665 3.06(7)
H8a H12b . . 2.84(7)
H8b H9a . 3_665 2.75(6)
H8b H10a . 5_665 3.41(6)
H8b H10b . 5_665 3.28(6)
H8b H10b . 6_765 2.29(4)
H9a H9b . . 1.59(4)
H9a H11a . 4_555 2.47(6)
H9a H11b . 4_555 3.27(8)
H9b H9b . 2_665 3.26(5)
H9b H9b . 3_565 3.26(8)
H9b H11a . 4_555 2.64(4)
H9b H11b . 4_555 3.10(7)
H10a H10b . . 1.37602(10)
H10a H10b . 2_655 3.2826(4)
H10a H12a . 4_554 2.10(6)
H10a H12b . 4_554 3.45(4)
H10b H10b . 2_655 3.3693(4)
H10b H10b . 3_665 3.3693(2)
H10b H12a . 4_554 2.65(6)
H11a H11b . . 1.31(4)
H12a H12b . . 1.63(5)

loop_
_geom_hbond_atom_site_label_D
_geom_hbond_atom_site_label_H
_geom_hbond_atom_site_label_A
_geom_hbond_site_symmetry_D
_geom_hbond_site_symmetry_H
_geom_hbond_site_symmetry_A
_geom_hbond_distance_DH
_geom_hbond_distance_HA
_geom_hbond_distance_DA
_geom_hbond_angle_DHA
O1 H1 O5 . . 1_456 1.074(5) 2.333(8) 3.103(10) 127.3(3)
O1 H1 O6 . . 2_655 1.074(5) 2.888(8) 3.341(8) 105.6(4)
O1 H1 O10 . . 5_565 1.074(5) 2.294(5) 2.937(7) 116.7(3)
O2 H2 O1 . . 2_564 0.94(4) 2.76(4) 2.937(7) 91(3)
O2 H2 O6 . . 1_454 0.94(4) 2.37(4) 3.284(10) 166(3)
O2 H2 O9 . . 5_564 0.94(4) 2.86(3) 3.057(7) 93(2)
O3 H3 O7 . . 6_665 0.94(5) 2.40(4) 3.177(10) 139(4)
O3 H3 O10 . . 5_565 0.94(5) 2.91(4) 3.070(7) 91(3)
O3 H3 O12 . . 3_565 0.94(5) 2.53(5) 3.054(12) 115(3)
O4 H4 O8 . . 6_664 0.95(5) 2.31(4) 3.151(11) 147(4)
O4 H4 O11 . . 3_565 0.95(5) 2.68(5) 3.020(9) 102(3)
O5 H5a O11 . . 1_655 0.96(4) 2.59(7) 2.967(9) 104(5)
O5 H5a O18a . . 2_765 0.96(4) 2.80(6) 3.01(2) 94(4)
O5 H5a O18b . . 1_655 0.96(4) 2.32(4) 2.867(14) 116(4)
O5 H5b O9 . . 6_654 0.95(7) 2.66(5) 3.177(8) 115(5)
O5 H5b O16 . . 6_654 0.95(7) 2.18(7) 2.803(11) 122(4)
O6 H6a C3 . . 1_656 0.95(5) 2.97(5) 3.922(15) 177(5)
O6 H6a O10 . . 6_765 0.95(5) 2.76(5) 2.998(8) 95(4)
O6 H6a O18a . . 1_656 0.95(5) 1.70(5) 2.63(2) 165(6)
O6 H6a O18b . . 1_656 0.95(5) 1.78(6) 2.706(19) 163(4)
O6 H6b S1 . . 4_555 0.96(4) 2.88(3) 3.784(5) 159(4)
O6 H6b C1 . . 4_555 0.96(4) 2.88(3) 3.784(5) 159(4)
O6 H6b O13 . . 4_555 0.96(4) 2.95(4) 3.654(5) 131(4)
O6 H6b O16 . . 6_655 0.96(4) 1.86(4) 2.818(7) 175(5)
O7 H7a S2 . . 4_554 0.94(4) 2.88(4) 3.803(7) 168(4)
O7 H7a O9 . . 6_654 0.94(4) 2.78(4) 3.044(7) 97(3)
O7 H7a O17 . . 4_554 0.94(4) 2.69(3) 3.584(9) 159(4)
O7 H7a O17 . . 6_654 0.94(4) 2.14(6) 2.915(12) 139(4)
O7 H7b O19 . . 2_765 0.94(4) 1.89(4) 2.807(7) 164(4)
O8 H8a S4 . . 4_555 0.946(17) 2.97(3) 3.769(5) 143(4)
O8 H8a C4 . . 4_555 0.946(17) 2.97(3) 3.769(5) 143(4)
O8 H8a O12 . . . 0.946(17) 2.87(5) 3.103(10) 95(3)
O8 H8a O19 . . 4_555 0.946(17) 1.92(2) 2.815(7) 158(5)
O8 H8b S2 . . 1_655 0.94(4) 2.91(4) 3.840(7) 169(4)
O8 H8b O10 . . 6_765 0.94(4) 2.83(4) 3.261(8) 109(4)
O8 H8b O14 . . 1_655 0.94(4) 2.93(4) 3.841(8) 162(4)
O8 H8b O17 . . 1_655 0.94(4) 1.90(5) 2.718(11) 143(4)
O9 H9a O7 . . 6_665 0.949(17) 2.75(5) 3.044(9) 99(3)
O9 H9a O17 . . 2_665 0.949(17) 2.00(3) 2.854(9) 148(3)
O9 H9b S1 . . . 0.95(3) 2.89(4) 3.758(7) 154(3)
O9 H9b C1 . . . 0.95(3) 2.89(4) 3.758(7) 154(3)
O9 H9b O16 . . . 0.95(3) 2.95(5) 3.607(8) 128(3)
O9 H9b O16 . . 2_665 0.95(3) 1.87(4) 2.744(7) 152(3)
O10 H10a O14 . . 4_554 1.014(5) 2.618(6) 2.821(7) 90.8(4)
O10 H10a O18a . . 6_655 1.014(5) 2.62(2) 2.94(2) 98.6(5)
O10 H10a O18b . . 5_665 1.014(5) 2.771(13) 3.602(14) 139.4(5)
O10 H10b S2 . . 4_554 0.976(6) 2.734(2) 3.705(6) 172.9(3)
O10 H10b O8 . . 6_764 0.976(6) 2.953(6) 3.261(10) 99.6(4)
O10 H10b O14 . . 4_554 0.976(6) 1.994(2) 2.821(7) 141.0(4)
O10 H10b O17 . . 6_654 0.976(6) 2.883(8) 3.791(11) 155.1(4)
O11 H11a O2 . . 2_665 0.944(6) 2.410(6) 2.933(8) 114.7(3)
O11 H11a O4 . . 2_665 0.944(6) 2.554(6) 3.020(8) 110.7(3)
O11 H11a O9 . . 4_554 0.944(6) 2.147(7) 3.053(9) 160.4(3)
O11 H11b C3 . . . 0.99(3) 2.91(5) 3.49(3) 119(3)
O11 H11b O18a . . 2_665 0.99(3) 2.33(5) 2.84(2) 111(3)
O11 H11b O18b . . 2_665 0.99(3) 2.13(5) 2.892(14) 132(3)
O12 H12a O10 . . 4_555 0.95(5) 2.18(7) 2.947(12) 137(4)
O12 H12b Ca1 . . . 0.95(3) 1.82(3) 2.675(5) 148(4)
O12 H12b O1 . . 2_665 0.95(3) 2.45(4) 3.106(8) 126(3)
O12 H12b O3 . . 2_665 0.95(3) 2.81(5) 3.054(9) 96(3)
O12 H12b O6 . . . 0.95(3) 2.43(4) 3.177(10) 135(4)
O12 H12b O8 . . . 0.95(3) 2.84(4) 3.103(10) 97(3)

loop_
_restr_distance_atom_site_label_1
_restr_distance_site_symmetry_1
_restr_distance_atom_site_label_2
_restr_distance_site_symmetry_2
_restr_distance_target
_restr_distance_target_weight_param
O1 . H1 . 0.95 0.01
O2 . H2 . 0.95 0.01
O3 . H3 . 0.95 0.01
O4 . H4 . 0.95 0.01
O5 . H5a . 0.95 0.01
O5 . H5b . 0.95 0.01
O6 . H6a . 0.95 0.01
O6 . H6b . 0.95 0.01
O7 . H7a . 0.95 0.01
O7 . H7b . 0.95 0.01
O8 . H8a . 0.95 0.01
O8 . H8b . 0.95 0.01
O9 . H9a . 0.95 0.01
O9 . H9b . 0.95 0.01
O12 . H12a . 0.95 0.01
O12 . H12b . 0.95 0.01
O11 . H11b . 0.95 0.01
O11 . H11a . 0.95 0.01
O10 . H10b . 0.95 0.01
O10 . H10a . 0.95 0.01

loop_
_twin_individual_id
_twin_individual_mass_fraction_refined
_twin_individual_twin_matrix_11
_twin_individual_twin_matrix_12
_twin_individual_twin_matrix_13
_twin_individual_twin_matrix_21
_twin_individual_twin_matrix_22
_twin_individual_twin_matrix_23
_twin_individual_twin_matrix_31
_twin_individual_twin_matrix_32
_twin_individual_twin_matrix_33
1 0.43(6) 1 0 0 0 1 0 0 0 1
2 0.57(6) -1 0 0 0 -1 0 0 0 -1
